data_7014246
loop_
_publ_author_name
'Schaefer, Carsten'
'Gleiter, Rolf'
'Rominger, Frank'

_publ_section_title
;
 A stepwise degradation of sterically hindered CpCo-cyclobutadiene
 complexes.
;
_journal_issue 24
_journal_name_full 'Dalton transactions (Cambridge, England : 2003)'
_journal_page_first 4146
_journal_page_last 4151
_journal_paper_doi 10.1039/b412167h
_journal_year 2004
_chemical_formula_sum 'C35 H63 Co N4 O7 Si2'
_chemical_formula_weight 767.00
_chemical_name_common cs50
_chemical_name_systematic
;
?
;
_space_group_IT_number 14
_symmetry_cell_setting monoclinic
_symmetry_space_group_name_Hall '-P 2ybc'
_symmetry_space_group_name_H-M 'P 1 21/c 1'
_atom_sites_solution_hydrogens geom
_atom_sites_solution_primary direct
_atom_sites_solution_secondary difmap
_audit_creation_method SHELXL-97
_cell_angle_alpha 90.00
_cell_angle_beta 107.753(2)
_cell_angle_gamma 90.00
_cell_formula_units_Z 4
_cell_length_a 19.8492(19)
_cell_length_b 11.8567(11)
_cell_length_c 21.220(2)
_cell_measurement_temperature 100(2)
_cell_volume 4756.2(8)
_computing_cell_refinement 'Bruker XSCANS'
_computing_data_collection 'Bruker XSCANS'
_computing_data_reduction 'Bruker SHELXTL'
_computing_molecular_graphics 'Bruker SHELXTL'
_computing_publication_material 'Bruker SHELXTL'
_computing_structure_refinement 'SHELXL-97 (Sheldrick, 1997)'
_computing_structure_solution 'SHELXS-97 (Sheldrick, 1990)'
_diffrn_ambient_temperature 100(2)
_diffrn_measured_fraction_theta_full 0.996
_diffrn_measured_fraction_theta_max 0.996
_diffrn_measurement_device_type 'Bruker APEX'
_diffrn_measurement_method '\w scans'
_diffrn_radiation_monochromator graphite
_diffrn_radiation_source 'fine-focus sealed tube'
_diffrn_radiation_type MoK\a
_diffrn_radiation_wavelength 0.71073
_diffrn_reflns_av_R_equivalents 0.0712
_diffrn_reflns_av_sigmaI/netI 0.0568
_diffrn_reflns_limit_h_max 22
_diffrn_reflns_limit_h_min -22
_diffrn_reflns_limit_k_max 13
_diffrn_reflns_limit_k_min -13
_diffrn_reflns_limit_l_max 23
_diffrn_reflns_limit_l_min -23
_diffrn_reflns_number 32511
_diffrn_reflns_theta_full 23.59
_diffrn_reflns_theta_max 23.59
_diffrn_reflns_theta_min 1.08
_exptl_absorpt_coefficient_mu 0.452
_exptl_absorpt_correction_T_max 0.9519
_exptl_absorpt_correction_T_min 0.8328
_exptl_absorpt_correction_type multi-scan
_exptl_absorpt_process_details 'Blessing, Acta Cryst. (1995) A51 33-38.'
_exptl_crystal_colour orange
_exptl_crystal_density_diffrn 1.071
_exptl_crystal_density_method 'not measured'
_exptl_crystal_description polyhedron
_exptl_crystal_F_000 1648
_exptl_crystal_size_max 0.42
_exptl_crystal_size_mid 0.25
_exptl_crystal_size_min 0.11
_refine_diff_density_max 1.426
_refine_diff_density_min -0.543
_refine_diff_density_rms 0.103
_refine_ls_extinction_method none
_refine_ls_goodness_of_fit_ref 1.082
_refine_ls_hydrogen_treatment constr
_refine_ls_matrix_type full
_refine_ls_number_parameters 488
_refine_ls_number_reflns 7095
_refine_ls_number_restraints 0
_refine_ls_restrained_S_all 1.082
_refine_ls_R_factor_all 0.1081
_refine_ls_R_factor_gt 0.0795
_refine_ls_shift/su_max 0.004
_refine_ls_shift/su_mean 0.000
_refine_ls_structure_factor_coef Fsqd
_refine_ls_weighting_details 'calc w=1/[\s^2^(Fo^2^)+(0.0830P)^2^+22.8830P] where P=(Fo^2^+2Fc^2^)/3'
_refine_ls_weighting_scheme calc
_refine_ls_wR_factor_gt 0.1894
_refine_ls_wR_factor_ref 0.2068
_reflns_number_gt 5281
_reflns_number_total 7095
_reflns_threshold_expression >2sigma(I)
_cod_data_source_file b412167h.txt
_cod_data_source_block cs50
_cod_depositor_comments
;
The following automatic conversions were performed:
'_symmetry_cell_setting' value 'Monoclinic' changed to 'monoclinic'
according to '/home/saulius/struct/CIF-dictionaries/cif_core.dic'
dictionary named 'cif_core.dic' version 2.4.1 from 2010-06-29.

Automatic conversion script
Id: cif_fix_enum 1527 2010-12-29 10:47:43Z saulius 
;
_cod_original_sg_symbol_H-M P2(1)/c
_cod_database_code 7014246

loop_
_symmetry_equiv_pos_as_xyz
'x, y, z'
'-x, y+1/2, -z+1/2'
'-x, -y, -z'
'x, -y-1/2, z-1/2'

loop_
_atom_site_label
_atom_site_type_symbol
_atom_site_fract_x
_atom_site_fract_y
_atom_site_fract_z
_atom_site_U_iso_or_equiv
_atom_site_adp_type
_atom_site_occupancy
_atom_site_symmetry_multiplicity
_atom_site_calc_flag
_atom_site_refinement_flags
_atom_site_disorder_assembly
_atom_site_disorder_group
Co1 Co 0.27436(4) 0.85146(6) 0.82835(4) 0.0166(2) Uani 1 1 d . . .
Si1 Si 0.41792(9) 1.14100(15) 0.87943(9) 0.0328(4) Uani 1 1 d . . .
O1 O 0.3860(2) 1.0873(4) 0.8062(2) 0.0310(10) Uani 1 1 d . . .
O2 O 0.3820(2) 1.0793(3) 0.9300(2) 0.0310(10) Uani 1 1 d . . .
Si2 Si 0.05537(8) 0.81128(14) 0.76077(9) 0.0255(4) Uani 1 1 d . . .
O3 O 0.0730(2) 0.9046(4) 0.8193(2) 0.0309(10) Uani 1 1 d . . .
O4 O 0.1038(2) 0.8394(3) 0.7120(2) 0.0324(10) Uani 1 1 d . . .
C1 C 0.2695(3) 1.0106(4) 0.7946(3) 0.0186(12) Uani 1 1 d . . .
C2 C 0.2679(3) 1.0064(4) 0.8638(3) 0.0181(12) Uani 1 1 d . . .
C3 C 0.1965(3) 0.9554(4) 0.8406(3) 0.0176(12) Uani 1 1 d . . .
C4 C 0.1987(3) 0.9594(4) 0.7726(3) 0.0165(12) Uani 1 1 d . . .
C5 C 0.3163(3) 1.0705(5) 0.7604(3) 0.0257(13) Uani 1 1 d . . .
C6 C 0.3295(3) 1.0056(6) 0.7036(3) 0.0336(15) Uani 1 1 d . . .
H6A H 0.3637 1.0469 0.6873 0.050 Uiso 1 1 calc R . .
H6B H 0.2850 0.9974 0.6677 0.050 Uiso 1 1 calc R . .
H6C H 0.3485 0.9308 0.7190 0.050 Uiso 1 1 calc R . .
C7 C 0.2821(3) 1.1845(5) 0.7355(3) 0.0322(15) Uani 1 1 d . . .
H7A H 0.2732 1.2258 0.7722 0.048 Uiso 1 1 calc R . .
H7B H 0.2372 1.1722 0.7005 0.048 Uiso 1 1 calc R . .
H7C H 0.3140 1.2286 0.7177 0.048 Uiso 1 1 calc R . .
C8 C 0.5126(4) 1.1027(7) 0.9126(4) 0.054(2) Uani 1 1 d . . .
H8A H 0.5170 1.0215 0.9213 0.081 Uiso 1 1 calc R . .
H8B H 0.5342 1.1441 0.9538 0.081 Uiso 1 1 calc R . .
H8C H 0.5368 1.1224 0.8801 0.081 Uiso 1 1 calc R . .
C9 C 0.4116(4) 1.2990(6) 0.8781(4) 0.0468(19) Uani 1 1 d . . .
H9A H 0.4386 1.3297 0.8504 0.070 Uiso 1 1 calc R . .
H9B H 0.4309 1.3282 0.9233 0.070 Uiso 1 1 calc R . .
H9C H 0.3619 1.3216 0.8600 0.070 Uiso 1 1 calc R . .
C10 C 0.3088(3) 1.0697(5) 0.9264(3) 0.0240(13) Uani 1 1 d . . .
C11 C 0.3098(3) 1.0078(5) 0.9897(3) 0.0311(15) Uani 1 1 d . . .
H11A H 0.3282 0.9312 0.9888 0.047 Uiso 1 1 calc R . .
H11B H 0.2616 1.0038 0.9929 0.047 Uiso 1 1 calc R . .
H11C H 0.3402 1.0484 1.0280 0.047 Uiso 1 1 calc R . .
C12 C 0.2780(3) 1.1881(5) 0.9260(3) 0.0294(14) Uani 1 1 d . . .
H12A H 0.3078 1.2312 0.9636 0.044 Uiso 1 1 calc R . .
H12B H 0.2300 1.1824 0.9296 0.044 Uiso 1 1 calc R . .
H12C H 0.2763 1.2263 0.8846 0.044 Uiso 1 1 calc R . .
C13 C 0.1396(3) 0.9427(5) 0.7079(3) 0.0219(13) Uani 1 1 d . . .
C14 C 0.1639(4) 0.9296(6) 0.6470(3) 0.0357(16) Uani 1 1 d . . .
H14A H 0.1998 0.8700 0.6547 0.054 Uiso 1 1 calc R . .
H14B H 0.1843 1.0009 0.6380 0.054 Uiso 1 1 calc R . .
H14C H 0.1234 0.9094 0.6089 0.054 Uiso 1 1 calc R . .
C15 C 0.0906(3) 1.0445(5) 0.6985(3) 0.0362(16) Uani 1 1 d . . .
H15A H 0.0503 1.0341 0.6585 0.054 Uiso 1 1 calc R . .
H15B H 0.1166 1.1128 0.6939 0.054 Uiso 1 1 calc R . .
H15C H 0.0735 1.0521 0.7369 0.054 Uiso 1 1 calc R . .
C16 C 0.0763(4) 0.6636(5) 0.7868(4) 0.0417(17) Uani 1 1 d . . .
H16A H 0.1276 0.6549 0.8058 0.062 Uiso 1 1 calc R . .
H16B H 0.0592 0.6138 0.7483 0.062 Uiso 1 1 calc R . .
H16C H 0.0532 0.6435 0.8200 0.062 Uiso 1 1 calc R . .
C17 C -0.0404(3) 0.8297(6) 0.7177(4) 0.0438(18) Uani 1 1 d . . .
H17A H -0.0675 0.8100 0.7479 0.066 Uiso 1 1 calc R . .
H17B H -0.0547 0.7805 0.6788 0.066 Uiso 1 1 calc R . .
H17C H -0.0498 0.9085 0.7038 0.066 Uiso 1 1 calc R . .
C18 C 0.1362(3) 0.9370(5) 0.8700(3) 0.0215(13) Uani 1 1 d . . .
C19 C 0.1499(3) 0.8508(6) 0.9250(3) 0.0373(16) Uani 1 1 d . . .
H19A H 0.1137 0.8579 0.9476 0.056 Uiso 1 1 calc R . .
H19B H 0.1967 0.8639 0.9568 0.056 Uiso 1 1 calc R . .
H19C H 0.1480 0.7748 0.9064 0.056 Uiso 1 1 calc R . .
C20 C 0.1169(3) 1.0511(5) 0.8950(3) 0.0336(15) Uani 1 1 d . . .
H20A H 0.1170 1.1102 0.8627 0.050 Uiso 1 1 calc R . .
H20B H 0.1516 1.0695 0.9376 0.050 Uiso 1 1 calc R . .
H20C H 0.0697 1.0460 0.9005 0.050 Uiso 1 1 calc R . .
C31 C 0.2511(3) 0.7382(5) 0.7632(3) 0.0243(14) Uani 1 1 d . . .
N1 N 0.2427(3) 0.6637(4) 0.7276(3) 0.0315(12) Uani 1 1 d . . .
C32 C 0.2313(4) 0.5684(5) 0.6812(3) 0.0332(15) Uani 1 1 d . . .
C33 C 0.2024(6) 0.4717(6) 0.7112(4) 0.068(3) Uani 1 1 d . . .
H33A H 0.2367 0.4509 0.7536 0.102 Uiso 1 1 calc R . .
H33B H 0.1939 0.4069 0.6812 0.102 Uiso 1 1 calc R . .
H33C H 0.1579 0.4945 0.7184 0.102 Uiso 1 1 calc R . .
C34 C 0.3012(5) 0.5370(9) 0.6735(6) 0.096(4) Uani 1 1 d . . .
H34A H 0.3204 0.6014 0.6556 0.144 Uiso 1 1 calc R . .
H34B H 0.2951 0.4730 0.6431 0.144 Uiso 1 1 calc R . .
H34C H 0.3339 0.5162 0.7167 0.144 Uiso 1 1 calc R . .
C35 C 0.1801(6) 0.6039(7) 0.6165(4) 0.085(3) Uani 1 1 d . . .
H35A H 0.1350 0.6246 0.6231 0.127 Uiso 1 1 calc R . .
H35B H 0.1727 0.5414 0.5849 0.127 Uiso 1 1 calc R . .
H35C H 0.1993 0.6690 0.5992 0.127 Uiso 1 1 calc R . .
C36 C 0.2772(4) 0.7459(5) 0.8949(3) 0.0330(15) Uani 1 1 d . . .
N2 N 0.2824(4) 0.6738(5) 0.9320(3) 0.0501(17) Uani 1 1 d . . .
C37 C 0.2779(6) 0.5770(6) 0.9741(4) 0.071(3) Uani 1 1 d . . .
C38 C 0.2451(8) 0.6150(8) 1.0239(5) 0.103(5) Uani 1 1 d . . .
H38A H 0.2468 0.5539 1.0554 0.155 Uiso 1 1 calc R . .
H38B H 0.1957 0.6358 1.0019 0.155 Uiso 1 1 calc R . .
H38C H 0.2708 0.6806 1.0474 0.155 Uiso 1 1 calc R . .
C39 C 0.3492(8) 0.5290(11) 1.0015(7) 0.137(6) Uani 1 1 d . . .
H39A H 0.3666 0.5042 0.9653 0.206 Uiso 1 1 calc R . .
H39B H 0.3473 0.4643 1.0297 0.206 Uiso 1 1 calc R . .
H39C H 0.3811 0.5863 1.0278 0.206 Uiso 1 1 calc R . .
C40 C 0.2284(9) 0.4902(8) 0.9268(5) 0.127(6) Uani 1 1 d . . .
H40A H 0.2499 0.4662 0.8931 0.191 Uiso 1 1 calc R . .
H40B H 0.1825 0.5254 0.9053 0.191 Uiso 1 1 calc R . .
H40C H 0.2218 0.4245 0.9523 0.191 Uiso 1 1 calc R . .
C41 C 0.3707(3) 0.8311(5) 0.8391(3) 0.0264(14) Uani 1 1 d . . .
N3 N 0.4274(3) 0.8044(5) 0.8435(3) 0.0338(13) Uani 1 1 d . . .
C42 C 0.4973(4) 0.7560(6) 0.8506(4) 0.048(2) Uani 1 1 d . . .
C43 C 0.5350(4) 0.8348(8) 0.8163(4) 0.066(3) Uani 1 1 d . . .
H43A H 0.5091 0.8376 0.7689 0.099 Uiso 1 1 calc R . .
H43B H 0.5831 0.8073 0.8225 0.099 Uiso 1 1 calc R . .
H43C H 0.5370 0.9106 0.8352 0.099 Uiso 1 1 calc R . .
C44 C 0.5359(4) 0.7455(8) 0.9244(5) 0.068(3) Uani 1 1 d . . .
H44A H 0.5411 0.8204 0.9448 0.103 Uiso 1 1 calc R . .
H44B H 0.5828 0.7125 0.9308 0.103 Uiso 1 1 calc R . .
H44C H 0.5087 0.6969 0.9450 0.103 Uiso 1 1 calc R . .
C45 C 0.4831(5) 0.6430(10) 0.8153(8) 0.129(6) Uani 1 1 d . . .
H45A H 0.4526 0.5974 0.8339 0.194 Uiso 1 1 calc R . .
H45B H 0.5280 0.6034 0.8213 0.194 Uiso 1 1 calc R . .
H45C H 0.4596 0.6552 0.7680 0.194 Uiso 1 1 calc R . .
N4 N 0.2411(3) 1.2391(5) 0.5711(2) 0.0349(13) Uani 1 1 d . . .
O11 O 0.2105(3) 1.3335(4) 0.5663(3) 0.0639(16) Uani 1 1 d . . .
O12 O 0.2030(3) 1.1547(4) 0.5606(3) 0.0517(13) Uani 1 1 d . . .
O13 O 0.3043(3) 1.2298(7) 0.5859(3) 0.090(3) Uani 1 1 d . . .
C51 C 0.0229(8) 1.1609(13) 0.5153(8) 0.0756(12) Uiso 0.67 1 d P . .
C52 C -0.0021(7) 1.2051(11) 0.5719(6) 0.0756(12) Uiso 0.79 1 d P . .
C53 C 0.0407(5) 1.2952(9) 0.5891(5) 0.0756(12) Uiso 1 1 d . . .
C54 C 0.0282(5) 1.3713(9) 0.5218(5) 0.0756(12) Uiso 1 1 d . . .
C55 C 0.0181(7) 1.2456(12) 0.4655(7) 0.0756(12) Uiso 0.75 1 d P . .
C56 C 0.0364(9) 1.2047(14) 0.4365(8) 0.0756(12) Uiso 0.63 1 d P . .
C57 C -0.0141(6) 1.1355(10) 0.5317(6) 0.0756(12) Uiso 0.88 1 d P . .
C58 C -0.0059(9) 1.3364(14) 0.4677(8) 0.0756(12) Uiso 0.62 1 d P . .

loop_
_atom_site_aniso_label
_atom_site_aniso_U_11
_atom_site_aniso_U_22
_atom_site_aniso_U_33
_atom_site_aniso_U_23
_atom_site_aniso_U_13
_atom_site_aniso_U_12
Co1 0.0182(4) 0.0143(4) 0.0182(4) 0.0024(3) 0.0069(3) 0.0043(3)
Si1 0.0246(9) 0.0287(10) 0.0462(11) -0.0059(8) 0.0125(8) -0.0072(8)
O1 0.023(2) 0.034(2) 0.038(2) -0.002(2) 0.0116(19) -0.0056(19)
O2 0.023(2) 0.032(2) 0.034(2) -0.0042(19) 0.0028(18) -0.0032(19)
Si2 0.0197(8) 0.0199(9) 0.0362(10) -0.0008(7) 0.0074(7) -0.0014(7)
O3 0.024(2) 0.034(2) 0.037(2) -0.003(2) 0.0126(19) -0.0007(19)
O4 0.034(2) 0.029(2) 0.032(2) -0.0044(19) 0.0082(19) -0.007(2)
C1 0.023(3) 0.013(3) 0.020(3) 0.001(2) 0.007(2) 0.002(2)
C2 0.019(3) 0.014(3) 0.021(3) 0.001(2) 0.006(2) 0.003(2)
C3 0.020(3) 0.013(3) 0.020(3) -0.001(2) 0.006(2) 0.002(2)
C4 0.020(3) 0.010(3) 0.021(3) 0.004(2) 0.010(2) 0.003(2)
C5 0.030(3) 0.022(3) 0.027(3) 0.002(3) 0.013(3) -0.006(3)
C6 0.037(4) 0.036(4) 0.035(4) -0.004(3) 0.023(3) -0.010(3)
C7 0.038(4) 0.025(3) 0.036(4) 0.004(3) 0.015(3) -0.008(3)
C8 0.029(4) 0.063(5) 0.070(5) -0.010(4) 0.014(4) -0.005(4)
C9 0.055(5) 0.029(4) 0.060(5) -0.007(3) 0.024(4) -0.010(3)
C10 0.023(3) 0.025(3) 0.025(3) -0.002(3) 0.009(3) -0.005(3)
C11 0.037(4) 0.031(4) 0.022(3) -0.003(3) 0.003(3) -0.004(3)
C12 0.041(4) 0.021(3) 0.026(3) -0.006(3) 0.009(3) 0.000(3)
C13 0.024(3) 0.017(3) 0.022(3) 0.003(2) 0.001(2) -0.002(2)
C14 0.039(4) 0.042(4) 0.022(3) 0.000(3) 0.004(3) -0.004(3)
C15 0.032(4) 0.029(4) 0.035(4) 0.003(3) -0.007(3) 0.008(3)
C16 0.037(4) 0.022(4) 0.069(5) 0.002(3) 0.021(4) -0.003(3)
C17 0.026(4) 0.039(4) 0.060(5) -0.004(4) 0.003(3) -0.003(3)
C18 0.018(3) 0.023(3) 0.024(3) -0.002(2) 0.007(2) -0.002(2)
C19 0.033(4) 0.047(4) 0.038(4) 0.012(3) 0.021(3) 0.001(3)
C20 0.029(3) 0.032(4) 0.043(4) -0.007(3) 0.017(3) 0.002(3)
C31 0.024(3) 0.020(3) 0.030(3) 0.010(3) 0.012(3) 0.009(3)
N1 0.047(3) 0.018(3) 0.036(3) -0.008(3) 0.022(3) 0.000(2)
C32 0.047(4) 0.021(3) 0.029(4) -0.006(3) 0.007(3) 0.001(3)
C33 0.126(8) 0.026(4) 0.066(6) -0.017(4) 0.049(6) -0.013(5)
C34 0.058(6) 0.098(8) 0.137(10) -0.089(8) 0.040(6) -0.023(6)
C35 0.137(9) 0.042(5) 0.047(5) -0.015(4) -0.015(6) 0.013(6)
C36 0.049(4) 0.023(3) 0.035(4) 0.000(3) 0.025(3) 0.010(3)
N2 0.094(5) 0.025(3) 0.047(4) 0.019(3) 0.044(4) 0.026(3)
C37 0.152(9) 0.025(4) 0.057(5) 0.026(4) 0.061(6) 0.033(5)
C38 0.214(14) 0.053(6) 0.078(7) 0.037(5) 0.098(9) 0.046(7)
C39 0.167(14) 0.110(10) 0.141(12) 0.093(9) 0.056(10) 0.068(10)
C40 0.271(19) 0.040(6) 0.071(7) 0.019(5) 0.054(9) -0.015(8)
C41 0.028(4) 0.024(3) 0.026(3) -0.002(3) 0.007(3) 0.002(3)
N3 0.021(3) 0.038(3) 0.040(3) -0.009(3) 0.006(2) 0.007(2)
C42 0.024(4) 0.044(4) 0.076(6) -0.015(4) 0.016(4) 0.010(3)
C43 0.034(4) 0.107(8) 0.063(5) 0.000(5) 0.026(4) 0.011(5)
C44 0.034(4) 0.072(6) 0.088(7) 0.032(5) 0.002(4) 0.005(4)
C45 0.050(6) 0.099(9) 0.242(16) -0.094(10) 0.050(8) 0.011(6)
N4 0.039(4) 0.047(4) 0.021(3) 0.003(3) 0.012(2) -0.006(3)
O11 0.106(5) 0.024(3) 0.076(4) -0.011(3) 0.048(4) -0.002(3)
O12 0.057(3) 0.028(3) 0.065(3) -0.008(2) 0.013(3) -0.009(3)
O13 0.026(3) 0.190(8) 0.052(4) 0.062(4) 0.007(3) -0.009(4)

loop_
_atom_type_symbol
_atom_type_description
_atom_type_scat_dispersion_real
_atom_type_scat_dispersion_imag
_atom_type_scat_source
C C 0.0033 0.0016 'International Tables Vol C Tables 4.2.6.8 and 6.1.1.4'
H H 0.0000 0.0000 'International Tables Vol C Tables 4.2.6.8 and 6.1.1.4'
N N 0.0061 0.0033 'International Tables Vol C Tables 4.2.6.8 and 6.1.1.4'
O O 0.0106 0.0060 'International Tables Vol C Tables 4.2.6.8 and 6.1.1.4'
Si Si 0.0817 0.0704 'International Tables Vol C Tables 4.2.6.8 and 6.1.1.4'
Co Co 0.3494 0.9721 'International Tables Vol C Tables 4.2.6.8 and 6.1.1.4'

loop_
_geom_angle_atom_site_label_1
_geom_angle_atom_site_label_2
_geom_angle_atom_site_label_3
_geom_angle
_geom_angle_site_symmetry_1
_geom_angle_site_symmetry_3
_geom_angle_publ_flag
C41 Co1 C36 91.6(3) . . ?
C41 Co1 C31 90.6(2) . . ?
C36 Co1 C31 91.2(3) . . ?
C41 Co1 C2 104.6(2) . . ?
C36 Co1 C2 108.6(2) . . ?
C31 Co1 C2 154.3(2) . . ?
C41 Co1 C1 95.8(2) . . ?
C36 Co1 C1 151.9(2) . . ?
C31 Co1 C1 115.7(2) . . ?
C2 Co1 C1 43.2(2) . . ?
C41 Co1 C4 133.8(2) . . ?
C36 Co1 C4 134.4(2) . . ?
C31 Co1 C4 92.8(2) . . ?
C2 Co1 C4 61.7(2) . . ?
C1 Co1 C4 42.4(2) . . ?
C41 Co1 C3 147.4(2) . . ?
C36 Co1 C3 99.0(2) . . ?
C31 Co1 C3 119.7(2) . . ?
C2 Co1 C3 42.8(2) . . ?
C1 Co1 C3 61.7(2) . . ?
C4 Co1 C3 41.6(2) . . ?
O1 Si1 O2 109.4(2) . . ?
O1 Si1 C8 108.8(3) . . ?
O2 Si1 C8 103.7(3) . . ?
O1 Si1 C9 111.9(3) . . ?
O2 Si1 C9 114.6(3) . . ?
C8 Si1 C9 107.8(4) . . ?
C5 O1 Si1 135.7(4) . . ?
C10 O2 Si1 129.7(4) . . ?
O3 Si2 O4 108.2(2) . . ?
O3 Si2 C16 116.3(3) . . ?
O4 Si2 C16 105.0(3) . . ?
O3 Si2 C17 104.3(3) . . ?
O4 Si2 C17 112.0(3) . . ?
C16 Si2 C17 111.3(3) . . ?
C18 O3 Si2 133.9(4) . . ?
C13 O4 Si2 127.4(4) . . ?
C4 C1 C2 89.7(4) . . ?
C4 C1 C5 134.9(5) . . ?
C2 C1 C5 133.7(5) . . ?
C4 C1 Co1 70.3(3) . . ?
C2 C1 Co1 68.2(3) . . ?
C5 C1 Co1 129.8(4) . . ?
C1 C2 C3 89.5(4) . . ?
C1 C2 C10 132.9(5) . . ?
C3 C2 C10 133.7(5) . . ?
C1 C2 Co1 68.6(3) . . ?
C3 C2 Co1 70.4(3) . . ?
C10 C2 Co1 134.4(4) . . ?
C4 C3 C2 90.1(4) . . ?
C4 C3 C18 132.3(5) . . ?
C2 C3 C18 135.6(5) . . ?
C4 C3 Co1 69.1(3) . . ?
C2 C3 Co1 66.8(3) . . ?
C18 C3 Co1 132.9(4) . . ?
C3 C4 C1 90.7(4) . . ?
C3 C4 C13 129.9(5) . . ?
C1 C4 C13 137.7(5) . . ?
C3 C4 Co1 69.3(3) . . ?
C1 C4 Co1 67.2(3) . . ?
C13 C4 Co1 131.8(4) . . ?
O1 C5 C1 110.1(5) . . ?
O1 C5 C6 104.0(5) . . ?
C1 C5 C6 115.0(5) . . ?
O1 C5 C7 110.1(5) . . ?
C1 C5 C7 107.9(5) . . ?
C6 C5 C7 109.7(5) . . ?
O2 C10 C11 104.5(5) . . ?
O2 C10 C2 110.2(4) . . ?
C11 C10 C2 113.0(5) . . ?
O2 C10 C12 108.9(5) . . ?
C11 C10 C12 110.2(5) . . ?
C2 C10 C12 109.9(5) . . ?
O4 C13 C14 104.9(5) . . ?
O4 C13 C4 108.4(4) . . ?
C14 C13 C4 115.1(5) . . ?
O4 C13 C15 112.1(5) . . ?
C14 C13 C15 108.9(5) . . ?
C4 C13 C15 107.4(5) . . ?
O3 C18 C19 108.0(5) . . ?
O3 C18 C3 110.4(4) . . ?
C19 C18 C3 115.7(5) . . ?
O3 C18 C20 103.9(4) . . ?
C19 C18 C20 109.4(5) . . ?
C3 C18 C20 108.8(5) . . ?
N1 C31 Co1 173.1(5) . . ?
C31 N1 C32 179.4(7) . . ?
N1 C32 C34 107.8(6) . . ?
N1 C32 C35 108.7(5) . . ?
C34 C32 C35 111.3(8) . . ?
N1 C32 C33 107.6(5) . . ?
C34 C32 C33 110.0(7) . . ?
C35 C32 C33 111.3(7) . . ?
N2 C36 Co1 172.6(5) . . ?
C36 N2 C37 171.3(9) . . ?
C39 C37 C38 114.8(10) . . ?
C39 C37 N2 108.2(9) . . ?
C38 C37 N2 108.6(6) . . ?
C39 C37 C40 109.9(10) . . ?
C38 C37 C40 109.5(11) . . ?
N2 C37 C40 105.4(7) . . ?
N3 C41 Co1 171.2(5) . . ?
C41 N3 C42 172.8(7) . . ?
N3 C42 C43 107.4(6) . . ?
N3 C42 C45 105.4(6) . . ?
C43 C42 C45 110.6(8) . . ?
N3 C42 C44 107.6(6) . . ?
C43 C42 C44 112.1(6) . . ?
C45 C42 C44 113.2(9) . . ?
O13 N4 O12 120.4(7) . . ?
O13 N4 O11 122.8(7) . . ?
O12 N4 O11 116.8(6) . . ?
C57 C51 C55 127.1(18) . . ?
C57 C51 C52 49.4(11) . . ?
C55 C51 C52 112.0(13) . . ?
C57 C51 C56 139.6(17) . . ?
C55 C51 C56 30.1(8) . . ?
C52 C51 C56 142.0(13) . . ?
C57 C52 C53 137.6(14) . . ?
C57 C52 C51 38.7(8) . . ?
C53 C52 C51 99.1(11) . . ?
C52 C53 C54 106.5(9) . . ?
C58 C54 C53 121.9(12) . . ?
C58 C54 C55 37.7(9) . . ?
C53 C54 C55 94.3(7) . . ?
C56 C55 C58 137(2) . . ?
C56 C55 C51 99.7(18) . . ?
C58 C55 C51 122.9(16) . . ?
C56 C55 C54 146.9(17) . . ?
C58 C55 C54 38.8(10) . . ?
C51 C55 C54 96.7(10) . . ?
C55 C56 C51 50.2(13) . . ?
C55 C56 C58 23.9(12) . . ?
C51 C56 C58 74.1(9) . . ?
C51 C57 C52 91.9(16) . . ?
C55 C58 C54 103.4(16) . . ?
C55 C58 C56 18.7(9) . . ?
C54 C58 C56 114.5(13) . . ?

loop_
_geom_bond_atom_site_label_1
_geom_bond_atom_site_label_2
_geom_bond_distance
_geom_bond_site_symmetry_2
_geom_bond_publ_flag
Co1 C41 1.871(6) . ?
Co1 C36 1.876(7) . ?
Co1 C31 1.881(6) . ?
Co1 C2 2.004(5) . ?
Co1 C1 2.009(5) . ?
Co1 C4 2.052(5) . ?
Co1 C3 2.054(5) . ?
Si1 O1 1.619(5) . ?
Si1 O2 1.632(5) . ?
Si1 C8 1.852(7) . ?
Si1 C9 1.877(7) . ?
O1 C5 1.442(7) . ?
O2 C10 1.436(7) . ?
Si2 O3 1.620(4) . ?
Si2 O4 1.648(4) . ?
Si2 C16 1.845(6) . ?
Si2 C17 1.855(6) . ?
O3 C18 1.433(7) . ?
O4 C13 1.431(7) . ?
C1 C4 1.471(8) . ?
C1 C2 1.479(7) . ?
C1 C5 1.518(8) . ?
C2 C3 1.480(8) . ?
C2 C10 1.526(8) . ?
C3 C4 1.459(7) . ?
C3 C18 1.526(7) . ?
C4 C13 1.522(8) . ?
C5 C6 1.520(8) . ?
C5 C7 1.533(8) . ?
C10 C11 1.526(8) . ?
C10 C12 1.530(8) . ?
C13 C14 1.519(8) . ?
C13 C15 1.525(8) . ?
C18 C19 1.513(8) . ?
C18 C20 1.543(8) . ?
C31 N1 1.141(7) . ?
N1 C32 1.469(8) . ?
C32 C34 1.493(11) . ?
C32 C35 1.497(10) . ?
C32 C33 1.507(10) . ?
C36 N2 1.145(8) . ?
N2 C37 1.474(9) . ?
C37 C39 1.470(16) . ?
C37 C38 1.470(12) . ?
C37 C40 1.559(15) . ?
C41 N3 1.145(7) . ?
N3 C42 1.467(8) . ?
C42 C43 1.514(11) . ?
C42 C45 1.519(12) . ?
C42 C44 1.523(11) . ?
N4 O13 1.201(7) . ?
N4 O12 1.233(7) . ?
N4 O11 1.263(7) . ?
C51 C57 0.953(16) . ?
C51 C55 1.44(2) . ?
C51 C52 1.52(2) . ?
C51 C56 1.85(2) . ?
C52 C57 1.158(15) . ?
C52 C53 1.344(15) . ?
C53 C54 1.643(14) . ?
C54 C58 1.213(17) . ?
C54 C55 1.882(18) . ?
C55 C56 0.939(18) . ?
C55 C58 1.184(19) . ?
C56 C58 1.98(2) . ?
